data_7027819
loop_
_publ_author_name
'Benzo, Fabi\'an'
'Bernhardt, Paul V.'
'Gonz\'alez, Gabriel'
'Martinez, Manuel'
'Sienra, Beatriz'

_publ_section_title
;
 Variable temperature and pressure study of the aquation reactions of
 cobalt(III) and chromium(III) penta- and tetra-amines&#x200A;&#x2020;
;
_journal_issue 22
_journal_name_full 'Journal of the Chemical Society, Dalton Transactions'
_journal_page_first 3973
_journal_paper_doi 10.1039/a907895i
_journal_year 1999
_chemical_formula_sum 'C12 H29 Cl3 Co N5 O4'
_chemical_formula_weight 472.68
_chemical_name_systematic
; 
 ? 
;
_space_group_IT_number 5
_symmetry_cell_setting monoclinic
_symmetry_space_group_name_Hall 'C 2y'
_symmetry_space_group_name_H-M 'C 1 2 1'
_atom_sites_solution_hydrogens geom
_atom_sites_solution_primary Patterson
_atom_sites_solution_secondary difmap
_audit_creation_method SHELXL
_cell_angle_alpha 90.00
_cell_angle_beta 104.17(2)
_cell_angle_gamma 90.00
_cell_formula_units_Z 4
_cell_length_a 16.783(7)
_cell_length_b 7.454(2)
_cell_length_c 16.124(7)
_cell_measurement_reflns_used 25
_cell_measurement_temperature 293(2)
_cell_measurement_theta_max 14
_cell_measurement_theta_min 10
_cell_volume 1955.7(13)
_computing_cell_refinement CAD4
_computing_data_collection CAD4
_computing_data_reduction XTAL3.2
_computing_molecular_graphics PLATON
_computing_structure_refinement 'SHELXL-97 (Sheldrick, 1997)'
_computing_structure_solution 'SHELXS-86 (Sheldrick, 1990)'
_diffrn_ambient_temperature 293(2)
_diffrn_measurement_device CAD4
_diffrn_measurement_method 'omega-2theta scans'
_diffrn_radiation_monochromator graphite
_diffrn_radiation_source 'fine-focus sealed tube'
_diffrn_radiation_type MoK\a
_diffrn_radiation_wavelength 0.71073
_diffrn_reflns_av_R_equivalents 0.0314
_diffrn_reflns_av_sigmaI/netI 0.0277
_diffrn_reflns_limit_h_max 19
_diffrn_reflns_limit_h_min 0
_diffrn_reflns_limit_k_max 8
_diffrn_reflns_limit_k_min 0
_diffrn_reflns_limit_l_max 18
_diffrn_reflns_limit_l_min -19
_diffrn_reflns_number 1931
_diffrn_reflns_theta_max 24.98
_diffrn_reflns_theta_min 2.50
_diffrn_standards_interval_time 7200
_diffrn_standards_number 3
_exptl_absorpt_coefficient_mu 1.315
_exptl_absorpt_correction_T_max 1.000
_exptl_absorpt_correction_T_min 0.711
_exptl_absorpt_correction_type empirical
_exptl_crystal_colour red
_exptl_crystal_density_diffrn 1.605
_exptl_crystal_description prism
_exptl_crystal_F_000 984
_exptl_crystal_size_max 0.5
_exptl_crystal_size_mid 0.5
_exptl_crystal_size_min 0.2
_refine_diff_density_max 0.959
_refine_diff_density_min -0.639
_refine_diff_density_rms 0.098
_refine_ls_abs_structure_details 'Flack H D (1983), Acta Cryst. A39, 876-881'
_refine_ls_abs_structure_Flack 0.00
_refine_ls_extinction_method none
_refine_ls_goodness_of_fit_all 1.083
_refine_ls_goodness_of_fit_obs 1.099
_refine_ls_matrix_type full
_refine_ls_number_parameters 221
_refine_ls_number_reflns 1860
_refine_ls_number_restraints 1
_refine_ls_restrained_S_all 1.083
_refine_ls_restrained_S_obs 1.099
_refine_ls_R_factor_all 0.0533
_refine_ls_R_factor_obs 0.0466
_refine_ls_shift/esd_max 0.001
_refine_ls_shift/esd_mean 0.000
_refine_ls_structure_factor_coef Fsqd
_refine_ls_weighting_details 'w=1/[\s^2^(Fo^2^)+(0.0933P)^2^+2.0850P] where P=(Fo^2^+2Fc^2^)/3'
_refine_ls_weighting_scheme calc
_refine_ls_wR_factor_all 0.1310
_refine_ls_wR_factor_obs 0.1254
_reflns_number_observed 1677
_reflns_number_total 1860
_reflns_observed_criterion >2sigma(I)
_cod_data_source_file 907895isup1.cif
_cod_data_source_block 1284pb24
_cod_depositor_comments
;
The following automatic conversions were performed:

'_symmetry_cell_setting' tag value 'monoclnic' was replaced with
'monoclinic' value as specified in the replacement file
'/home/robertas/cod-tools/perl-scripts/inputs/replacement_values.lst'.

Automatic conversion script
Id: cif_fix_values 3143 2015-03-26 13:38:13Z robertas 

The following automatic conversions were performed:

'_refine_ls_weighting_scheme' value 'calc
w=1/[\s^2^(Fo^2^)+(0.0933P)^2^+2.0850P] where P=(Fo^2^+2Fc^2^)/3' was
changed to 'calc'. New tag '_refine_ls_weighting_details' was
created. The value of the new tag was set to
'w=1/[\s^2^(Fo^2^)+(0.0933P)^2^+2.0850P] where P=(Fo^2^+2Fc^2^)/3'.

Automatic conversion script
Id: cif_fix_values 3143 2015-03-26 13:38:13Z robertas 
;
_cod_original_sg_symbol_H-M 'C 2'
_cod_database_code 7027819

loop_
_symmetry_equiv_pos_as_xyz
'x, y, z'
'-x, y, -z'
'x+1/2, y+1/2, z'
'-x+1/2, y+1/2, -z'

loop_
_atom_site_aniso_label
_atom_site_aniso_U_11
_atom_site_aniso_U_22
_atom_site_aniso_U_33
_atom_site_aniso_U_23
_atom_site_aniso_U_13
_atom_site_aniso_U_12
Co1 0.0266(4) 0.0225(4) 0.0280(4) 0.0017(4) 0.0079(3) 0.0020(4)
N1 0.034(3) 0.031(3) 0.038(3) -0.006(3) 0.008(2) 0.000(3)
N2 0.037(3) 0.035(3) 0.037(3) 0.007(3) 0.015(2) 0.005(3)
N3 0.035(3) 0.025(3) 0.040(3) -0.002(3) 0.010(2) 0.004(3)
N4 0.026(3) 0.022(3) 0.045(3) 0.003(3) 0.007(3) 0.003(3)
N5 0.031(3) 0.019(3) 0.039(3) -0.003(2) 0.013(2) 0.001(2)
C1 0.051(5) 0.049(5) 0.033(4) -0.013(4) 0.014(3) 0.003(4)
C2 0.043(4) 0.039(5) 0.051(4) -0.008(4) 0.020(3) 0.003(4)
C3 0.032(4) 0.059(5) 0.055(5) -0.003(5) 0.003(3) 0.005(4)
C4 0.025(4) 0.069(6) 0.070(6) -0.010(5) 0.004(4) -0.004(4)
C5 0.044(4) 0.038(5) 0.064(5) -0.005(4) 0.020(4) -0.012(4)
C6 0.042(4) 0.033(4) 0.034(4) -0.010(3) 0.009(3) 0.003(3)
C7 0.044(3) 0.030(4) 0.028(3) 0.004(4) 0.012(3) 0.001(4)
C8 0.031(3) 0.035(5) 0.050(4) 0.000(4) 0.017(3) 0.002(3)
C9 0.024(4) 0.046(5) 0.067(5) 0.000(4) -0.001(3) 0.008(3)
C10 0.027(4) 0.054(6) 0.070(6) -0.014(5) 0.003(4) -0.003(4)
C11 0.045(4) 0.048(5) 0.044(4) -0.006(4) -0.006(3) 0.002(4)
C12 0.067(6) 0.049(5) 0.042(4) 0.004(4) 0.026(4) 0.000(4)
Cl1 0.0534(11) 0.0441(11) 0.0408(10) 0.0145(9) 0.0125(8) 0.0060(10)
Cl2 0.0438(9) 0.0238(8) 0.0613(10) 0.0006(11) 0.0155(7) -0.0003(11)
Cl3 0.057(2) 0.070(2) 0.0480(15) 0.000 0.0243(13) 0.000
Cl4 0.059(2) 0.052(2) 0.052(2) 0.000 -0.0040(14) 0.000

loop_
_atom_site_label
_atom_site_type_symbol
_atom_site_fract_x
_atom_site_fract_y
_atom_site_fract_z
_atom_site_U_iso_or_equiv
_atom_site_thermal_displace_type
_atom_site_occupancy
_atom_site_calc_flag
_atom_site_refinement_flags
Co1 Co 0.19421(5) 0.00038(11) 0.77350(5) 0.0255(2) Uani 1 d .
N1 N 0.2477(4) 0.2032(9) 0.8461(4) 0.0344(13) Uani 1 d .
H1 H 0.2532(4) 0.2920(9) 0.8092(4) 0.041 Uiso 1 d R
N2 N 0.0911(4) 0.0897(9) 0.7981(4) 0.0354(13) Uani 1 d .
H2 H 0.0847(4) 0.0233(9) 0.8434(4) 0.042 Uiso 1 d R
N3 N 0.1411(4) -0.1881(9) 0.6950(3) 0.0333(13) Uani 1 d .
H3 H 0.1707(4) -0.2893(9) 0.7126(3) 0.040 Uiso 1 d R
N4 N 0.2964(3) -0.0856(8) 0.7492(4) 0.0317(13) Uani 1 d .
H4 H 0.2894(3) -0.2065(8) 0.7441(4) 0.038 Uiso 1 d R
N5 N 0.1800(4) 0.1401(7) 0.6678(4) 0.0288(12) Uani 1 d .
H5A H 0.1268(4) 0.1664(7) 0.6450(4) 0.035 Uiso 1 d R
H5B H 0.2095(4) 0.2422(7) 0.6765(4) 0.035 Uiso 1 d R
C1 C 0.1898(5) 0.2735(13) 0.8935(5) 0.044(2) Uani 1 d .
H1A H 0.2050(5) 0.3942(13) 0.9138(5) 0.053 Uiso 1 d R
H1B H 0.1902(5) 0.1973(13) 0.9423(5) 0.053 Uiso 1 d R
C2 C 0.1069(5) 0.2735(11) 0.8327(5) 0.043(2) Uani 1 d .
H2A H 0.0652(5) 0.3074(11) 0.8621(5) 0.051 Uiso 1 d R
H2B H 0.1055(5) 0.3584(11) 0.7868(5) 0.051 Uiso 1 d R
C3 C 0.0105(5) 0.0818(14) 0.7340(5) 0.050(2) Uani 1 d .
H3A H -0.0319(5) 0.0762(14) 0.7654(5) 0.060 Uiso 1 d R
H3B H 0.0017(5) 0.1913(14) 0.7005(5) 0.060 Uiso 1 d R
C4 C -0.0019(5) -0.0771(15) 0.6747(6) 0.056(2) Uani 1 d .
H4A H 0.0030(5) -0.0334(15) 0.6195(6) 0.067 Uiso 1 d R
H4B H -0.0576(5) -0.1207(15) 0.6675(6) 0.067 Uiso 1 d R
C5 C 0.0554(5) -0.2313(12) 0.6978(6) 0.048(2) Uani 1 d .
H5C H 0.0553(5) -0.2691(12) 0.7553(6) 0.057 Uiso 1 d R
H5D H 0.0360(5) -0.3311(12) 0.6595(6) 0.057 Uiso 1 d R
C6 C 0.1532(5) -0.1507(10) 0.6072(4) 0.036(2) Uani 1 d .
H6A H 0.1008(5) -0.1239(10) 0.5679(4) 0.044 Uiso 1 d R
H6B H 0.1766(5) -0.2550(10) 0.5859(4) 0.044 Uiso 1 d R
C7 C 0.2103(4) 0.0117(12) 0.6127(4) 0.0331(14) Uani 1 d .
C8 C 0.2968(4) -0.0280(11) 0.6616(5) 0.037(2) Uani 1 d .
H8A H 0.3196(4) -0.1225(11) 0.6330(5) 0.045 Uiso 1 d R
H8B H 0.3311(4) 0.0777(11) 0.6644(5) 0.045 Uiso 1 d R
C9 C 0.3779(5) -0.0625(13) 0.8134(6) 0.048(2) Uani 1 d .
H9A H 0.4217(5) -0.0892(13) 0.7855(6) 0.057 Uiso 1 d R
H9B H 0.3814(5) -0.1482(13) 0.8594(6) 0.057 Uiso 1 d R
C10 C 0.3921(5) 0.1253(14) 0.8515(6) 0.052(2) Uani 1 d .
H10A H 0.4475(5) 0.1368(14) 0.8872(6) 0.062 Uiso 1 d R
H10B H 0.3858(5) 0.2111(14) 0.8051(6) 0.062 Uiso 1 d R
C11 C 0.3314(5) 0.1728(13) 0.9030(5) 0.049(2) Uani 1 d .
H11A H 0.3294(5) 0.0751(13) 0.9422(5) 0.058 Uiso 1 d R
H11B H 0.3491(5) 0.2800(13) 0.9365(5) 0.058 Uiso 1 d R
C12 C 0.2073(6) 0.0869(14) 0.5241(5) 0.050(2) Uani 1 d .
H12A H 0.1511(6) 0.1118(14) 0.4958(5) 0.076 Uiso 1 d R
H12B H 0.2290(6) -0.0006(14) 0.4918(5) 0.076 Uiso 1 d R
H12C H 0.2390(6) 0.1952(14) 0.5283(5) 0.076 Uiso 1 d R
Cl1 Cl 0.20911(13) -0.1906(3) 0.88252(12) 0.0459(5) Uani 1 d .
Cl2 Cl 0.28314(10) 0.4969(3) 0.70395(12) 0.0425(4) Uani 1 d .
Cl3 Cl 0.0000 0.0764(5) 0.0000 0.0563(8) Uani 1 d S
O31 O 0.0000 0.2619(32) 0.0000 0.145(7) Uiso 1 d S
O32 O -0.0158(11) 0.0227(32) -0.0831(11) 0.092(5) Uiso 0.50 d P
O33 O -0.0325(10) -0.0400(23) 0.0526(9) 0.072(4) Uiso 0.50 d P
O34 O 0.0884(17) 0.0855(43) 0.0304(16) 0.147(9) Uiso 0.50 d P
Cl4 Cl 0.0000 0.3994(5) 0.5000 0.0573(8) Uani 1 d S
O41 O 0.0129(17) 0.2124(41) 0.5321(13) 0.133(9) Uiso 0.50 d P
O42 O -0.0562(20) 0.4880(69) 0.5441(21) 0.169(11) Uiso 0.50 d P
O43 O 0.0696(13) 0.5054(46) 0.5095(14) 0.112(6) Uiso 0.50 d P
O44 O -0.0350(14) 0.3664(36) 0.4165(14) 0.116(7) Uiso 0.50 d P

loop_
_atom_type_symbol
_atom_type_description
_atom_type_scat_dispersion_real
_atom_type_scat_dispersion_imag
_atom_type_scat_source
C C 0.0033 0.0016 'International Tables Vol C Tables 4.2.6.8 and 6.1.1.4'
H H 0.0000 0.0000 'International Tables Vol C Tables 4.2.6.8 and 6.1.1.4'
Cl Cl 0.1484 0.1585 'International Tables Vol C Tables 4.2.6.8 and 6.1.1.4'
N N 0.0061 0.0033 'International Tables Vol C Tables 4.2.6.8 and 6.1.1.4'
O O 0.0106 0.0060 'International Tables Vol C Tables 4.2.6.8 and 6.1.1.4'
Co Co 0.3494 0.9721 'International Tables Vol C Tables 4.2.6.8 and 6.1.1.4'

loop_
_geom_angle_atom_site_label_1
_geom_angle_atom_site_label_2
_geom_angle_atom_site_label_3
_geom_angle
_geom_angle_site_symmetry_1
_geom_angle_site_symmetry_3
N3 Co1 N4 85.3(2) . .
N3 Co1 N5 83.1(2) . .
N4 Co1 N5 85.8(2) . .
N3 Co1 N2 95.1(3) . .
N4 Co1 N2 179.5(3) . .
N5 Co1 N2 93.9(2) . .
N3 Co1 N1 175.9(3) . .
N4 Co1 N1 94.3(2) . .
N5 Co1 N1 92.8(2) . .
N2 Co1 N1 85.2(3) . .
N3 Co1 Cl1 89.8(2) . .
N4 Co1 Cl1 90.8(2) . .
N5 Co1 Cl1 172.4(2) . .
N2 Co1 Cl1 89.5(2) . .
N1 Co1 Cl1 94.3(2) . .
C1 N1 C11 112.0(6) . .
C1 N1 Co1 108.5(5) . .
C11 N1 Co1 117.9(5) . .
C2 N2 C3 110.3(7) . .
C2 N2 Co1 107.6(5) . .
C3 N2 Co1 122.5(5) . .
C5 N3 C6 115.0(6) . .
C5 N3 Co1 115.4(5) . .
C6 N3 Co1 109.3(5) . .
C8 N4 C9 114.0(6) . .
C8 N4 Co1 107.8(4) . .
C9 N4 Co1 121.2(5) . .
C7 N5 Co1 101.1(4) . .
N1 C1 C2 106.6(6) . .
N2 C2 C1 107.5(7) . .
N2 C3 C4 115.7(7) . .
C5 C4 C3 118.0(7) . .
N3 C5 C4 113.3(7) . .
N3 C6 C7 108.5(5) . .
N5 C7 C8 104.0(5) . .
N5 C7 C12 112.8(7) . .
C8 C7 C12 111.8(6) . .
N5 C7 C6 104.1(5) . .
C8 C7 C6 112.6(7) . .
C12 C7 C6 111.0(6) . .
N4 C8 C7 109.2(5) . .
N4 C9 C10 114.0(6) . .
C11 C10 C9 112.2(8) . .
N1 C11 C10 111.0(6) . .
O32 Cl3 O32 145.8(20) 2 .
O32 Cl3 O31 107.1(10) 2 .
O32 Cl3 O31 107.1(10) . .
O32 Cl3 O33 40.5(9) 2 .
O32 Cl3 O33 113.5(11) . .
O31 Cl3 O33 127.9(7) . .
O32 Cl3 O33 113.5(11) 2 2
O32 Cl3 O33 40.5(9) . 2
O31 Cl3 O33 127.9(7) . 2
O33 Cl3 O33 104.2(13) . 2
O32 Cl3 O34 75.1(12) 2 .
O32 Cl3 O34 106.6(12) . .
O31 Cl3 O34 87.3(13) . .
O33 Cl3 O34 109.9(12) . .
O33 Cl3 O34 73.6(12) 2 .
O32 Cl3 O34 106.6(12) 2 2
O32 Cl3 O34 75.1(12) . 2
O31 Cl3 O34 87.3(13) . 2
O33 Cl3 O34 73.6(12) . 2
O33 Cl3 O34 109.9(12) 2 2
O34 Cl3 O34 174.6(26) . 2
O33 O32 Cl3 72.6(14) 2 .
O33 O32 O34 119.5(20) 2 2
Cl3 O32 O34 54.7(11) . 2
O32 O33 Cl3 66.9(15) 2 .
O32 O33 O34 111.5(21) 2 2
Cl3 O33 O34 54.1(11) . 2
Cl3 O34 O32 50.2(10) . 2
Cl3 O34 O33 52.3(10) . 2
O32 O34 O33 85.3(15) 2 2
O44 Cl4 O44 159.1(23) 2_556 .
O44 Cl4 O43 81.1(13) 2_556 .
O44 Cl4 O43 111.2(13) . .
O44 Cl4 O43 111.2(13) 2_556 2_556
O44 Cl4 O43 81.1(13) . 2_556
O43 Cl4 O43 110.6(25) . 2_556
O44 Cl4 O42 112.9(15) 2_556 2_556
O44 Cl4 O42 77.0(16) . 2_556
O43 Cl4 O42 34.4(13) . 2_556
O43 Cl4 O42 108.3(18) 2_556 2_556
O44 Cl4 O42 77.0(16) 2_556 .
O44 Cl4 O42 112.9(15) . .
O43 Cl4 O42 108.3(18) . .
O43 Cl4 O42 34.4(13) 2_556 .
O42 Cl4 O42 126.6(38) 2_556 .
O44 Cl4 O41 59.5(14) 2_556 .
O44 Cl4 O41 99.6(15) . .
O43 Cl4 O41 116.7(16) . .
O43 Cl4 O41 128.3(16) 2_556 .
O42 Cl4 O41 122.3(21) 2_556 .
O42 Cl4 O41 108.0(21) . .
O44 Cl4 O41 99.6(15) 2_556 2_556
O44 Cl4 O41 59.5(14) . 2_556
O43 Cl4 O41 128.3(16) . 2_556
O43 Cl4 O41 116.7(16) 2_556 2_556
O42 Cl4 O41 108.0(21) 2_556 2_556
O42 Cl4 O41 122.3(21) . 2_556
O41 Cl4 O41 40.1(17) . 2_556
O41 O41 O44 125.6(13) 2_556 2_556
O41 O41 Cl4 69.9(8) 2_556 .
O44 O41 Cl4 55.6(15) 2_556 .
O43 O42 Cl4 67.5(32) 2_556 .
O43 O42 O44 115.9(41) 2_556 2_556
Cl4 O42 O44 48.5(13) . 2_556
O42 O43 Cl4 78.1(37) 2_556 .
O42 O43 O44 123.0(48) 2_556 2_556
Cl4 O43 O44 48.6(11) . 2_556
Cl4 O44 O41 64.9(15) . 2_556
Cl4 O44 O42 54.5(14) . 2_556
O41 O44 O42 97.2(22) 2_556 2_556
Cl4 O44 O43 50.3(11) . 2_556
O41 O44 O43 99.3(20) 2_556 2_556
O42 O44 O43 81.8(16) 2_556 2_556

loop_
_geom_bond_atom_site_label_1
_geom_bond_atom_site_label_2
_geom_bond_distance
_geom_bond_site_symmetry_2
Co1 N3 1.953(6) .
Co1 N4 1.958(6) .
Co1 N5 1.961(6) .
Co1 N2 1.983(6) .
Co1 N1 1.986(6) .
Co1 Cl1 2.228(2) .
N1 C1 1.471(9) .
N1 C11 1.496(9) .
N2 C2 1.479(10) .
N2 C3 1.488(9) .
N3 C5 1.486(10) .
N3 C6 1.506(9) .
N4 C8 1.478(9) .
N4 C9 1.509(9) .
N5 C7 1.479(9) .
C1 C2 1.493(12) .
C3 C4 1.504(13) .
C4 C5 1.486(13) .
C6 C7 1.533(11) .
C7 C8 1.502(9) .
C7 C12 1.524(9) .
C9 C10 1.524(13) .
C10 C11 1.506(12) .
Cl3 O32 1.36(2) 2
Cl3 O32 1.36(2) .
Cl3 O31 1.38(2) .
Cl3 O33 1.41(2) .
Cl3 O33 1.41(2) 2
Cl3 O34 1.45(3) .
Cl3 O34 1.45(3) 2
O32 O33 0.96(2) 2
O32 O34 1.71(3) 2
O33 O32 0.96(2) 2
O33 O34 1.71(3) 2
O34 O32 1.71(3) 2
O34 O33 1.71(3) 2
Cl4 O44 1.35(2) 2_556
Cl4 O44 1.35(2) .
Cl4 O43 1.39(3) .
Cl4 O43 1.39(3) 2_556
Cl4 O42 1.47(4) 2_556
Cl4 O42 1.47(4) .
Cl4 O41 1.48(3) .
Cl4 O41 1.48(3) 2_556
O41 O41 1.02(4) 2_556
O41 O44 1.41(3) 2_556
O42 O43 0.85(3) 2_556
O42 O44 1.76(4) 2_556
O43 O42 0.85(3) 2_556
O43 O44 1.78(3) 2_556
O44 O41 1.41(3) 2_556
O44 O42 1.76(4) 2_556
O44 O43 1.78(3) 2_556
